data_4029560
loop_
_publ_author_name
'Amsharov, Konstantin Yu'
'Jansen, Martin'

_publ_section_title
;
 A C78 fullerene precursor: toward the direct synthesis of higher
 fullerenes.
;
_journal_issue 7
_journal_name_full 'The Journal of organic chemistry'
_journal_page_first 2931
_journal_page_last 2934
_journal_paper_doi 10.1021/jo7027008
_journal_volume 73
_journal_year 2008
_chemical_formula_moiety C78H54O3,CH2Cl2
_chemical_formula_sum 'C79 H54 Cl2 O3'
_chemical_formula_weight 1122.12
_chemical_name_systematic
;
Syn-5,10,15 triol-5,10,15-tris-(4-(1-naphthyl)-benzyl)-
10,15-dehydro-5H-diindeno [1,2-a; 1`, 2`-c]fluorene'
;
_space_group_IT_number 15
_symmetry_cell_setting monoclinic
_symmetry_Int_Tables_number 15
_symmetry_space_group_name_Hall '-C 2yc'
_symmetry_space_group_name_H-M 'C 1 2/c 1'
_atom_sites_solution_hydrogens geom
_atom_sites_solution_primary direct
_atom_sites_solution_secondary difmap
_audit_creation_method SHELXL-97
_cell_angle_alpha 90.00
_cell_angle_beta 98.0570(10)
_cell_angle_gamma 90.00
_cell_formula_units_Z 8
_cell_length_a 21.5273(15)
_cell_length_b 19.4257(13)
_cell_length_c 27.1517(19)
_cell_measurement_reflns_used 2841
_cell_measurement_temperature 273(2)
_cell_measurement_theta_max 20.572
_cell_measurement_theta_min 2.171
_cell_volume 11242.3(13)
_computing_cell_refinement 'SAINT32 (Bruker AXS, 2006)'
_computing_data_collection 'Brukersuite (Bruker AXS, 2006)'
_computing_data_reduction 'SAINT32 (Bruker AXS, 2006)'
_computing_structure_refinement 'SHELXL-97 (Sheldrick, 1997)'
_computing_structure_solution 'SHELXS-97 (Sheldrick, 1990)'
_diffrn_ambient_temperature 100(2)
_diffrn_measured_fraction_theta_full 1.000
_diffrn_measured_fraction_theta_max 1.000
_diffrn_measurement_method \wscans
_diffrn_radiation_monochromator graphite
_diffrn_radiation_probe x-ray
_diffrn_radiation_type MoK\a
_diffrn_radiation_wavelength 0.71073
_diffrn_reflns_av_R_equivalents 0.0762
_diffrn_reflns_av_sigmaI/netI 0.0579
_diffrn_reflns_limit_h_max 20
_diffrn_reflns_limit_h_min -20
_diffrn_reflns_limit_k_max 18
_diffrn_reflns_limit_k_min -18
_diffrn_reflns_limit_l_max 26
_diffrn_reflns_limit_l_min -26
_diffrn_reflns_number 24858
_diffrn_reflns_theta_full 20.00
_diffrn_reflns_theta_max 20.00
_diffrn_reflns_theta_min 1.42
_diffrn_source 'fine-focus sealed tube'
_diffrn_source_type multi-scan
_diffrn_standards_decay_% 0
_diffrn_standards_interval_count 0
_diffrn_standards_interval_time 0
_diffrn_standards_number 0
_exptl_absorpt_coefficient_mu 0.170
_exptl_absorpt_correction_T_max 0.9667
_exptl_absorpt_correction_T_min 0.9506
_exptl_absorpt_correction_type multi-scan
_exptl_absorpt_process_details 'SADABS (G.M. Sheldrick, 2007)'
_exptl_crystal_colour yellow
_exptl_crystal_density_diffrn 1.326
_exptl_crystal_density_method 'not measured'
_exptl_crystal_description block
_exptl_crystal_F_000 4688
_exptl_crystal_size_max 0.03
_exptl_crystal_size_mid 0.02
_exptl_crystal_size_min 0.02
_refine_diff_density_max 1.360
_refine_diff_density_min -0.631
_refine_diff_density_rms 0.093
_refine_ls_extinction_method none
_refine_ls_goodness_of_fit_ref 1.098
_refine_ls_hydrogen_treatment none
_refine_ls_matrix_type full
_refine_ls_number_parameters 702
_refine_ls_number_reflns 5249
_refine_ls_number_restraints 0
_refine_ls_restrained_S_all 1.098
_refine_ls_R_factor_all 0.1221
_refine_ls_R_factor_gt 0.0988
_refine_ls_shift/su_max 0.003
_refine_ls_shift/su_mean 0.000
_refine_ls_structure_factor_coef Fsqd
_refine_ls_weighting_details 'calc w=1/[\s^2^(Fo^2^)+(0.1171P)^2^+121.3915P] where P=(Fo^2^+2Fc^2^)/3'
_refine_ls_weighting_scheme calc
_refine_ls_wR_factor_gt 0.2401
_refine_ls_wR_factor_ref 0.2662
_reflns_number_gt 4196
_reflns_number_total 5249
_reflns_threshold_expression >2sigma(I)
_cod_data_source_file jo7027008-file001.cif
_cod_data_source_block ams10_m
_cod_original_sg_symbol_H-M 'C 2/c'
_cod_database_code 4029560

loop_
_symmetry_equiv_pos_as_xyz
'x, y, z'
'-x, y, -z+1/2'
'x+1/2, y+1/2, z'
'-x+1/2, y+1/2, -z+1/2'
'-x, -y, -z'
'x, -y, z-1/2'
'-x+1/2, -y+1/2, -z'
'x+1/2, -y+1/2, z-1/2'

loop_
_atom_site_label
_atom_site_type_symbol
_atom_site_fract_x
_atom_site_fract_y
_atom_site_fract_z
_atom_site_U_iso_or_equiv
_atom_site_adp_type
_atom_site_occupancy
_atom_site_symmetry_multiplicity
_atom_site_calc_flag
_atom_site_refinement_flags
O2 O 0.0899(2) 0.9870(2) 0.31399(15) 0.0315(12) Uani 1 1 d .
H2 H 0.0532 0.9764 0.3149 0.09(3) Uiso 1 1 calc R
O3 O 0.03096(19) 0.7090(2) 0.17877(16) 0.0330(12) Uani 1 1 d .
H3 H -0.0051 0.7198 0.1819 0.049 Uiso 1 1 calc R
O4 O -0.04542(19) 1.0097(2) 0.09020(15) 0.0312(12) Uani 1 1 d .
H4 H -0.0686 1.0043 0.1114 0.047 Uiso 1 1 calc R
C1 C 0.0646(3) 0.9751(3) 0.1956(2) 0.0238(17) Uani 1 1 d .
C2 C 0.0363(3) 0.8816(3) 0.1368(2) 0.0263(17) Uani 1 1 d .
C3 C 0.0104(3) 0.8435(3) 0.0913(2) 0.0241(17) Uani 1 1 d .
C4 C 0.0803(3) 0.8557(3) 0.2219(2) 0.0233(17) Uani 1 1 d .
C5 C 0.0582(3) 0.7616(3) 0.1523(2) 0.0255(17) Uani 1 1 d .
C6 C 0.0149(3) 1.1415(3) 0.1415(3) 0.0352(19) Uani 1 1 d .
H6 H -0.0064 1.1551 0.1109 0.042 Uiso 1 1 calc R
C7 C 0.0853(3) 0.9270(3) 0.2325(2) 0.0270(18) Uani 1 1 d .
C8 C 0.1184(3) 0.9370(3) 0.2852(2) 0.0261(17) Uani 1 1 d .
C9 C 0.3518(3) 0.7826(3) 0.1347(2) 0.0257(17) Uani 1 1 d .
C10 C 0.0584(3) 0.8340(3) 0.1745(2) 0.0249(17) Uani 1 1 d .
C11 C 0.4387(3) 1.0458(3) 0.1316(3) 0.0346(19) Uani 1 1 d .
C12 C 0.1190(3) 0.8649(3) 0.3064(2) 0.0248(17) Uani 1 1 d .
C13 C 0.2860(3) 0.8169(3) 0.2023(2) 0.0286(18) Uani 1 1 d .
C14 C 0.0601(3) 1.0516(3) 0.1965(2) 0.0262(17) Uani 1 1 d .
C15 C 0.3723(3) 0.8506(4) 0.1273(3) 0.0359(19) Uani 1 1 d .
H15 H 0.3607 0.8856 0.1475 0.043 Uiso 1 1 calc R
C16 C 0.0289(3) 1.0734(3) 0.1509(2) 0.0292(18) Uani 1 1 d .
C17 C -0.0021(3) 0.7239(3) 0.0665(2) 0.0333(19) Uani 1 1 d .
H17 H 0.0051 0.6775 0.0731 0.040 Uiso 1 1 calc R
C18 C 0.1011(3) 0.8173(3) 0.2685(2) 0.0286(18) Uani 1 1 d .
C19 C -0.0366(3) 0.7441(4) 0.0222(2) 0.0321(18) Uani 1 1 d .
H19 H -0.0529 0.7112 -0.0009 0.038 Uiso 1 1 calc R
C20 C 0.1487(3) 0.6170(3) 0.1712(3) 0.048(2) Uani 1 1 d .
H20 H 0.1473 0.6280 0.2044 0.058 Uiso 1 1 calc R
C21 C 0.0390(3) 0.9518(3) 0.1468(2) 0.0244(17) Uani 1 1 d .
C22 C 0.3139(3) 0.7642(3) 0.1720(2) 0.0282(18) Uani 1 1 d .
C23 C 0.2603(3) 0.8599(3) 0.2808(3) 0.0317(18) Uani 1 1 d .
H23 H 0.2640 0.8559 0.3152 0.038 Uiso 1 1 calc R
C24 C 0.1276(3) 0.7410(3) 0.1515(2) 0.0270(17) Uani 1 1 d .
H24A H 0.1454 0.7723 0.1294 0.032 Uiso 1 1 calc R
H24B H 0.1503 0.7476 0.1846 0.032 Uiso 1 1 calc R
C25 C 0.0578(3) 1.0229(3) 0.0716(2) 0.0338(19) Uani 1 1 d .
H25A H 0.0508 0.9833 0.0498 0.041 Uiso 1 1 calc R
H25B H 0.0420 1.0629 0.0524 0.041 Uiso 1 1 calc R
C26 C 0.4087(3) 0.8663(4) 0.0911(3) 0.037(2) Uani 1 1 d .
H26 H 0.4219 0.9113 0.0872 0.045 Uiso 1 1 calc R
C27 C 0.0215(3) 0.7727(3) 0.1007(2) 0.0253(17) Uani 1 1 d .
C28 C 0.3652(3) 1.0484(3) 0.0539(2) 0.0354(19) Uani 1 1 d .
H28 H 0.3245 1.0504 0.0372 0.042 Uiso 1 1 calc R
C29 C 0.2594(4) 0.4815(5) 0.0591(3) 0.0642(8) Uani 1 1 d .
H29 H 0.2602 0.5284 0.0661 0.077 Uiso 1 1 calc R
C30 C 0.1219(3) 0.7285(3) 0.3299(2) 0.0339(19) Uani 1 1 d .
H30 H 0.1244 0.6821 0.3383 0.041 Uiso 1 1 calc R
C31 C 0.1874(3) 0.9614(3) 0.2854(2) 0.0301(18) Uani 1 1 d .
H31A H 0.1871 1.0070 0.2707 0.036 Uiso 1 1 calc R
H31B H 0.2077 0.9649 0.3195 0.036 Uiso 1 1 calc R
C32 C 0.2585(3) 1.0423(3) 0.1143(2) 0.0335(19) Uani 1 1 d .
C33 C 0.0185(3) 1.0136(3) 0.1138(2) 0.0295(18) Uani 1 1 d .
C34 C 0.2253(3) 0.9134(3) 0.2570(2) 0.0269(17) Uani 1 1 d .
C35 C 0.1364(3) 0.8457(3) 0.3551(2) 0.0331(19) Uani 1 1 d .
H35 H 0.1475 0.8785 0.3798 0.040 Uiso 1 1 calc R
C36 C 0.1683(3) 0.9810(3) 0.0735(2) 0.0305(18) Uani 1 1 d .
H36 H 0.1519 0.9424 0.0560 0.037 Uiso 1 1 calc R
C37 C 0.2141(4) 0.3599(5) 0.0609(3) 0.0642(8) Uani 1 1 d .
C38 C 0.4770(3) 1.0450(4) 0.0524(3) 0.047(2) Uani 1 1 d .
H38 H 0.5103 1.0427 0.0341 0.057 Uiso 1 1 calc R
C39 C 0.3760(3) 1.0453(3) 0.1071(3) 0.036(2) Uani 1 1 d .
C40 C 0.2897(3) 0.8126(3) 0.2537(2) 0.0312(18) Uani 1 1 d .
H40 H 0.3125 0.7769 0.2704 0.037 Uiso 1 1 calc R
C41 C 0.2218(3) 0.9183(3) 0.2059(2) 0.0302(18) Uani 1 1 d .
H41 H 0.1987 0.9539 0.1893 0.036 Uiso 1 1 calc R
C42 C 0.4254(3) 0.8144(4) 0.0603(3) 0.040(2) Uani 1 1 d .
H42 H 0.4496 0.8251 0.0356 0.048 Uiso 1 1 calc R
C43 C 0.0788(3) 1.1008(3) 0.2334(2) 0.0345(19) Uani 1 1 d .
H43 H 0.1000 1.0875 0.2642 0.041 Uiso 1 1 calc R
C44 C 0.3530(3) 0.6617(4) 0.1103(3) 0.0365(19) Uani 1 1 d .
H44 H 0.3644 0.6276 0.0892 0.044 Uiso 1 1 calc R
C45 C 0.3197(3) 0.6443(3) 0.1473(3) 0.040(2) Uani 1 1 d .
H45 H 0.3104 0.5984 0.1527 0.048 Uiso 1 1 calc R
C46 C -0.0470(3) 0.8123(3) 0.0121(3) 0.0354(19) Uani 1 1 d .
H46 H -0.0694 0.8253 -0.0182 0.042 Uiso 1 1 calc R
C47 C 0.1275(3) 1.0316(3) 0.0859(2) 0.0279(18) Uani 1 1 d .
C48 C 0.3706(3) 0.7306(3) 0.1033(2) 0.0322(19) Uani 1 1 d .
C49 C 0.4877(4) 1.0451(4) 0.1033(3) 0.046(2) Uani 1 1 d .
H49 H 0.5288 1.0447 0.1193 0.055 Uiso 1 1 calc R
C50 C 0.4032(4) 1.0456(4) 0.2114(3) 0.047(2) Uani 1 1 d .
H50 H 0.4113 1.0462 0.2460 0.057 Uiso 1 1 calc R
C51 C 0.1385(3) 0.6691(3) 0.1355(3) 0.035(2) Uani 1 1 d .
C52 C -0.0244(3) 0.8631(4) 0.0467(2) 0.0343(19) Uani 1 1 d .
H52 H -0.0326 0.9094 0.0397 0.041 Uiso 1 1 calc R
C53 C 0.1544(3) 1.0894(3) 0.1110(2) 0.0353(19) Uani 1 1 d .
H53 H 0.1286 1.1256 0.1178 0.042 Uiso 1 1 calc R
C54 C 0.1234(4) 0.4055(4) 0.1117(3) 0.0642(8) Uani 1 1 d .
H54 H 0.0903 0.4226 0.1267 0.077 Uiso 1 1 calc R
C55 C 0.4071(3) 0.7485(4) 0.0657(3) 0.038(2) Uani 1 1 d .
H55 H 0.4187 0.7147 0.0445 0.045 Uiso 1 1 calc R
C56 C 0.3410(3) 1.0444(3) 0.1874(3) 0.039(2) Uani 1 1 d .
H56 H 0.3086 1.0434 0.2067 0.046 Uiso 1 1 calc R
C57 C 0.2183(3) 1.0944(4) 0.1261(3) 0.039(2) Uani 1 1 d .
H57 H 0.2345 1.1326 0.1442 0.047 Uiso 1 1 calc R
C58 C 0.1029(3) 0.7471(3) 0.2803(2) 0.0299(18) Uani 1 1 d .
H58 H 0.0918 0.7139 0.2559 0.036 Uiso 1 1 calc R
C59 C 0.0653(3) 1.1696(3) 0.2232(3) 0.0339(19) Uani 1 1 d .
H59 H 0.0782 1.2027 0.2472 0.041 Uiso 1 1 calc R
C60 C 0.2516(3) 0.8719(3) 0.1786(2) 0.0314(18) Uani 1 1 d .
H60 H 0.2490 0.8772 0.1443 0.038 Uiso 1 1 calc R
C61 C 0.3261(3) 1.0445(3) 0.1368(3) 0.036(2) Uani 1 1 d .
C62 C 0.1369(3) 0.7765(4) 0.3663(2) 0.0359(19) Uani 1 1 d .
H62 H 0.1476 0.7623 0.3991 0.043 Uiso 1 1 calc R
C63 C 0.2330(3) 0.9862(3) 0.0864(2) 0.0311(18) Uani 1 1 d .
H63 H 0.2592 0.9524 0.0765 0.037 Uiso 1 1 calc R
C64 C 0.2994(3) 0.6964(3) 0.1776(2) 0.0344(19) Uani 1 1 d .
H64 H 0.2754 0.6842 0.2021 0.041 Uiso 1 1 calc R
C65 C 0.0331(3) 1.1895(3) 0.1782(3) 0.0324(19) Uani 1 1 d .
H65 H 0.0234 1.2357 0.1724 0.039 Uiso 1 1 calc R
C66 C 0.4148(3) 1.0484(4) 0.0281(3) 0.045(2) Uani 1 1 d .
H66 H 0.4075 1.0507 -0.0064 0.054 Uiso 1 1 calc R
C67 C 0.1607(4) 0.5500(5) 0.1590(3) 0.0642(8) Uani 1 1 d .
H67 H 0.1682 0.5171 0.1841 0.077 Uiso 1 1 calc R
C68 C 0.1401(3) 0.6517(4) 0.0865(3) 0.044(2) Uani 1 1 d .
H68 H 0.1331 0.6850 0.0618 0.052 Uiso 1 1 calc R
C69 C 0.1652(4) 0.4537(5) 0.1013(3) 0.0642(8) Uani 1 1 d .
C70 C 0.4511(3) 1.0461(4) 0.1843(3) 0.041(2) Uani 1 1 d .
H70 H 0.4923 1.0465 0.2001 0.049 Uiso 1 1 calc R
C71 C 0.1750(4) 0.3078(5) 0.0751(3) 0.0642(8) Uani 1 1 d .
H71 H 0.1802 0.2614 0.0683 0.077 Uiso 1 1 calc R
C72 C 0.1523(4) 0.5833(4) 0.0744(3) 0.0642(8) Uani 1 1 d .
H72 H 0.1544 0.5714 0.0415 0.077 Uiso 1 1 calc R
C73 C 0.3009(4) 0.4519(5) 0.0346(3) 0.0642(8) Uani 1 1 d .
H73 H 0.3338 0.4801 0.0283 0.077 Uiso 1 1 calc R
C74 C 0.2624(4) 0.3490(5) 0.0323(3) 0.0642(8) Uani 1 1 d .
H74 H 0.2666 0.3041 0.0212 0.077 Uiso 1 1 calc R
C75 C 0.1616(4) 0.5316(5) 0.1123(3) 0.0642(8) Uani 1 1 d .
C76 C 0.3028(4) 0.3937(5) 0.0190(3) 0.0642(8) Uani 1 1 d .
H76 H 0.3318 0.3810 -0.0017 0.077 Uiso 1 1 calc R
C77 C 0.2091(4) 0.4330(5) 0.0753(3) 0.0642(8) Uani 1 1 d .
C78 C 0.1216(4) 0.3352(5) 0.1037(3) 0.0642(8) Uani 1 1 d .
H78 H 0.0914 0.3067 0.1143 0.077 Uiso 1 1 calc R
C101 C 0.4798(7) 0.8704(9) 0.2263(6) 0.065(5) Uani 0.50 1 d P
Cl1 Cl 0.44375(12) 0.87488(14) 0.27246(12) 0.1079(10) Uani 1 1 d .
C102 C 0.2500 0.7500 0.0000 0.209(10) Uani 1 2 d S
Cl2 Cl 0.2087(2) 0.8047(2) 0.03316(17) 0.0640(13) Uani 0.50 1 d P
Cl3 Cl 0.2489(3) 0.8161(3) 0.0119(2) 0.0902(18) Uani 0.50 1 d P

loop_
_atom_site_aniso_label
_atom_site_aniso_U_11
_atom_site_aniso_U_22
_atom_site_aniso_U_33
_atom_site_aniso_U_23
_atom_site_aniso_U_13
_atom_site_aniso_U_12
O2 0.033(3) 0.027(3) 0.034(3) -0.004(2) 0.007(2) 0.010(2)
O3 0.027(2) 0.027(3) 0.045(3) 0.005(2) 0.005(2) -0.004(2)
O4 0.027(2) 0.030(3) 0.036(3) 0.005(2) 0.003(2) 0.004(2)
C1 0.025(4) 0.018(4) 0.030(4) 0.003(3) 0.009(3) 0.000(3)
C2 0.019(3) 0.030(4) 0.029(4) 0.001(3) 0.001(3) 0.001(3)
C3 0.019(3) 0.031(4) 0.022(4) 0.002(3) 0.002(3) -0.004(3)
C4 0.018(3) 0.027(4) 0.025(4) 0.004(3) 0.001(3) 0.004(3)
C5 0.026(4) 0.018(4) 0.032(4) 0.003(3) 0.005(3) -0.002(3)
C6 0.030(4) 0.026(4) 0.049(5) 0.003(4) 0.006(4) 0.004(3)
C7 0.020(3) 0.026(4) 0.036(4) -0.002(3) 0.009(3) 0.006(3)
C8 0.023(4) 0.028(4) 0.028(4) -0.001(3) 0.006(3) 0.002(3)
C9 0.026(4) 0.020(4) 0.032(4) 0.003(3) 0.008(3) -0.001(3)
C10 0.018(3) 0.029(4) 0.029(4) 0.005(3) 0.007(3) -0.001(3)
C11 0.023(4) 0.033(4) 0.046(5) -0.007(3) 0.000(4) 0.001(3)
C12 0.015(3) 0.024(4) 0.035(4) 0.002(3) 0.002(3) 0.003(3)
C13 0.028(4) 0.028(4) 0.029(4) 0.004(3) -0.001(3) -0.007(3)
C14 0.022(4) 0.026(4) 0.029(4) 0.004(3) 0.001(3) -0.004(3)
C15 0.033(4) 0.036(4) 0.041(4) -0.003(3) 0.012(4) 0.001(3)
C16 0.023(4) 0.029(4) 0.037(4) 0.001(3) 0.007(3) -0.001(3)
C17 0.030(4) 0.031(4) 0.039(4) -0.004(3) 0.004(3) 0.000(3)
C18 0.021(4) 0.030(4) 0.035(4) -0.001(3) 0.007(3) 0.000(3)
C19 0.025(4) 0.042(4) 0.029(4) -0.009(3) 0.002(3) -0.010(3)
C20 0.042(4) 0.024(4) 0.075(6) -0.015(4) -0.002(4) 0.009(4)
C21 0.012(3) 0.033(4) 0.030(4) 0.001(3) 0.009(3) 0.002(3)
C22 0.023(4) 0.022(4) 0.038(4) 0.003(3) -0.001(3) 0.006(3)
C23 0.030(4) 0.030(4) 0.034(4) -0.001(3) 0.000(3) -0.003(3)
C24 0.018(3) 0.024(4) 0.038(4) 0.000(3) -0.001(3) -0.002(3)
C25 0.037(4) 0.030(4) 0.033(4) 0.009(3) 0.001(3) 0.000(3)
C26 0.030(4) 0.031(4) 0.053(5) 0.001(4) 0.017(4) 0.001(3)
C27 0.026(4) 0.021(4) 0.030(4) -0.003(3) 0.007(3) -0.002(3)
C28 0.029(4) 0.041(4) 0.033(4) 0.006(3) -0.007(3) 0.002(3)
C29 0.0587(16) 0.0682(17) 0.0587(16) -0.0072(13) -0.0163(13) 0.0073(13)
C30 0.031(4) 0.031(4) 0.042(4) 0.012(4) 0.009(3) -0.001(3)
C31 0.037(4) 0.026(4) 0.026(4) -0.001(3) 0.000(3) -0.004(3)
C32 0.029(4) 0.032(4) 0.038(4) 0.008(3) 0.000(3) 0.004(3)
C33 0.022(4) 0.034(4) 0.031(4) 0.012(3) -0.004(3) 0.008(3)
C34 0.024(4) 0.029(4) 0.027(4) 0.003(3) 0.000(3) -0.003(3)
C35 0.029(4) 0.034(4) 0.036(4) 0.002(3) 0.002(3) -0.001(3)
C36 0.046(4) 0.018(4) 0.026(4) -0.002(3) 0.001(3) -0.007(3)
C37 0.0587(16) 0.0682(17) 0.0587(16) -0.0072(13) -0.0163(13) 0.0073(13)
C38 0.041(5) 0.040(5) 0.062(5) -0.009(4) 0.015(4) 0.000(4)
C39 0.035(4) 0.020(4) 0.051(5) -0.002(3) 0.005(4) 0.002(3)
C40 0.032(4) 0.021(4) 0.040(4) -0.002(3) 0.001(3) -0.002(3)
C41 0.022(4) 0.025(4) 0.043(4) 0.007(3) 0.002(3) 0.008(3)
C42 0.040(4) 0.048(5) 0.038(4) 0.005(4) 0.022(4) 0.010(4)
C43 0.031(4) 0.039(4) 0.033(4) -0.002(4) -0.002(3) 0.001(3)
C44 0.034(4) 0.034(4) 0.040(4) -0.001(3) -0.001(4) 0.010(3)
C45 0.054(5) 0.021(4) 0.043(5) -0.002(3) -0.008(4) 0.001(4)
C46 0.041(4) 0.031(4) 0.032(4) 0.004(3) -0.004(4) -0.003(4)
C47 0.032(4) 0.025(4) 0.026(4) 0.006(3) 0.002(3) 0.005(3)
C48 0.034(4) 0.031(4) 0.033(4) 0.006(3) 0.010(3) 0.006(3)
C49 0.039(5) 0.043(5) 0.054(5) -0.004(4) -0.003(4) -0.007(4)
C50 0.051(5) 0.053(5) 0.036(4) -0.003(4) -0.001(4) 0.012(4)
C51 0.027(4) 0.015(4) 0.062(5) 0.003(4) -0.001(4) 0.009(3)
C52 0.034(4) 0.034(4) 0.035(4) -0.006(3) 0.006(4) -0.004(3)
C53 0.038(4) 0.021(4) 0.047(4) 0.008(3) 0.004(4) 0.003(3)
C54 0.0587(16) 0.0682(17) 0.0587(16) -0.0072(13) -0.0163(13) 0.0073(13)
C55 0.035(4) 0.030(4) 0.045(5) -0.009(4) -0.002(4) 0.014(4)
C56 0.045(5) 0.035(4) 0.034(4) -0.001(3) -0.002(4) -0.002(4)
C57 0.032(4) 0.033(4) 0.050(5) -0.003(4) 0.000(4) -0.005(4)
C58 0.027(4) 0.032(4) 0.030(4) 0.006(3) 0.004(3) -0.007(3)
C59 0.035(4) 0.022(4) 0.046(4) -0.004(3) 0.010(4) 0.003(3)
C60 0.033(4) 0.035(4) 0.026(4) 0.008(3) 0.003(3) -0.001(4)
C61 0.045(5) 0.020(4) 0.043(5) 0.004(3) 0.001(4) 0.001(3)
C62 0.041(4) 0.044(5) 0.022(4) 0.000(4) 0.003(3) -0.003(4)
C63 0.029(4) 0.027(4) 0.036(4) 0.002(3) 0.004(3) 0.006(3)
C64 0.031(4) 0.037(5) 0.033(4) 0.002(4) -0.001(3) 0.003(4)
C65 0.033(4) 0.019(4) 0.047(5) 0.000(3) 0.011(4) 0.005(3)
C66 0.042(5) 0.049(5) 0.044(5) -0.005(4) 0.009(4) -0.004(4)
C67 0.0587(16) 0.0682(17) 0.0587(16) -0.0072(13) -0.0163(13) 0.0073(13)
C68 0.033(4) 0.038(4) 0.057(5) -0.018(4) -0.006(4) 0.012(4)
C69 0.0587(16) 0.0682(17) 0.0587(16) -0.0072(13) -0.0163(13) 0.0073(13)
C70 0.035(4) 0.042(5) 0.045(5) 0.000(4) -0.001(4) 0.011(4)
C71 0.0587(16) 0.0682(17) 0.0587(16) -0.0072(13) -0.0163(13) 0.0073(13)
C72 0.0587(16) 0.0682(17) 0.0587(16) -0.0072(13) -0.0163(13) 0.0073(13)
C73 0.0587(16) 0.0682(17) 0.0587(16) -0.0072(13) -0.0163(13) 0.0073(13)
C74 0.0587(16) 0.0682(17) 0.0587(16) -0.0072(13) -0.0163(13) 0.0073(13)
C75 0.0587(16) 0.0682(17) 0.0587(16) -0.0072(13) -0.0163(13) 0.0073(13)
C76 0.0587(16) 0.0682(17) 0.0587(16) -0.0072(13) -0.0163(13) 0.0073(13)
C77 0.0587(16) 0.0682(17) 0.0587(16) -0.0072(13) -0.0163(13) 0.0073(13)
C78 0.0587(16) 0.0682(17) 0.0587(16) -0.0072(13) -0.0163(13) 0.0073(13)
C101 0.030(9) 0.094(13) 0.067(11) -0.029(10) -0.006(8) 0.008(9)
Cl1 0.0818(16) 0.0927(19) 0.163(3) 0.0655(17) 0.0645(17) 0.0277(15)
C102 0.116(14) 0.30(2) 0.190(19) -0.172(18) -0.047(13) 0.104(16)
Cl2 0.066(3) 0.061(3) 0.064(3) -0.020(2) 0.006(2) -0.008(2)
Cl3 0.077(4) 0.102(4) 0.083(4) -0.030(3) -0.019(3) 0.021(3)

loop_
_atom_type_symbol
_atom_type_description
_atom_type_scat_dispersion_real
_atom_type_scat_dispersion_imag
_atom_type_scat_source
C C 0.0033 0.0016 'International Tables Vol C Tables 4.2.6.8 and 6.1.1.4'
H H 0.0000 0.0000 'International Tables Vol C Tables 4.2.6.8 and 6.1.1.4'
O O 0.0106 0.0060 'International Tables Vol C Tables 4.2.6.8 and 6.1.1.4'
Cl Cl 0.1484 0.1585 'International Tables Vol C Tables 4.2.6.8 and 6.1.1.4'

loop_
_geom_angle_atom_site_label_1
_geom_angle_atom_site_label_2
_geom_angle_atom_site_label_3
_geom_angle
_geom_angle_site_symmetry_1
_geom_angle_site_symmetry_3
C8 O2 H2 109.5 . .
C5 O3 H3 109.5 . .
C33 O4 H4 109.5 . .
C7 C1 C21 119.7(6) . .
C7 C1 C14 132.0(6) . .
C21 C1 C14 108.2(5) . .
C21 C2 C10 120.0(6) . .
C21 C2 C3 130.9(6) . .
C10 C2 C3 109.1(5) . .
C52 C3 C27 118.9(6) . .
C52 C3 C2 133.3(6) . .
C27 C3 C2 107.5(5) . .
C10 C4 C7 119.8(6) . .
C10 C4 C18 131.9(6) . .
C7 C4 C18 108.3(5) . .
O3 C5 C27 111.6(5) . .
O3 C5 C10 116.2(5) . .
C27 C5 C10 101.7(5) . .
O3 C5 C24 106.8(5) . .
C27 C5 C24 113.6(5) . .
C10 C5 C24 107.0(5) . .
C16 C6 C65 119.0(6) . .
C16 C6 H6 120.5 . .
C65 C6 H6 120.5 . .
C1 C7 C4 120.0(6) . .
C1 C7 C8 130.6(6) . .
C4 C7 C8 109.2(5) . .
O2 C8 C12 113.7(5) . .
O2 C8 C7 114.8(5) . .
C12 C8 C7 102.5(5) . .
O2 C8 C31 105.8(5) . .
C12 C8 C31 108.8(5) . .
C7 C8 C31 111.2(5) . .
C15 C9 C48 117.4(6) . .
C15 C9 C22 123.6(6) . .
C48 C9 C22 119.1(6) . .
C4 C10 C2 121.0(6) . .
C4 C10 C5 129.2(5) . .
C2 C10 C5 109.6(5) . .
C49 C11 C70 120.5(6) . .
C49 C11 C39 119.1(6) . .
C70 C11 C39 120.4(6) . .
C35 C12 C18 122.5(6) . .
C35 C12 C8 127.1(6) . .
C18 C12 C8 110.4(5) . .
C40 C13 C60 117.3(6) . .
C40 C13 C22 122.9(6) . .
C60 C13 C22 119.8(6) . .
C16 C14 C43 119.0(6) . .
C16 C14 C1 108.3(5) . .
C43 C14 C1 132.8(6) . .
C26 C15 C9 122.0(6) . .
C26 C15 H15 119.0 . .
C9 C15 H15 119.0 . .
C6 C16 C14 121.7(6) . .
C6 C16 C33 126.9(6) . .
C14 C16 C33 111.2(5) . .
C27 C17 C19 119.8(6) . .
C27 C17 H17 120.1 . .
C19 C17 H17 120.1 . .
C12 C18 C58 118.8(6) . .
C12 C18 C4 108.2(5) . .
C58 C18 C4 132.9(6) . .
C46 C19 C17 120.2(6) . .
C46 C19 H19 119.9 . .
C17 C19 H19 119.9 . .
C67 C20 C51 122.3(8) . .
C67 C20 H20 118.8 . .
C51 C20 H20 118.8 . .
C2 C21 C1 119.3(6) . .
C2 C21 C33 131.0(6) . .
C1 C21 C33 109.7(5) . .
C64 C22 C9 118.7(6) . .
C64 C22 C13 119.0(6) . .
C9 C22 C13 122.2(5) . .
C40 C23 C34 120.6(6) . .
C40 C23 H23 119.7 . .
C34 C23 H23 119.7 . .
C51 C24 C5 115.9(5) . .
C51 C24 H24A 108.3 . .
C5 C24 H24A 108.3 . .
C51 C24 H24B 108.3 . .
C5 C24 H24B 108.3 . .
H24A C24 H24B 107.4 . .
C47 C25 C33 117.2(5) . .
C47 C25 H25A 108.0 . .
C33 C25 H25A 108.0 . .
C47 C25 H25B 108.0 . .
C33 C25 H25B 108.0 . .
H25A C25 H25B 107.3 . .
C15 C26 C42 119.3(6) . .
C15 C26 H26 120.4 . .
C42 C26 H26 120.4 . .
C17 C27 C3 120.7(6) . .
C17 C27 C5 128.3(6) . .
C3 C27 C5 110.9(5) . .
C66 C28 C39 119.6(6) . .
C66 C28 H28 120.2 . .
C39 C28 H28 120.2 . .
C73 C29 C77 115.4(8) . .
C73 C29 H29 122.3 . .
C77 C29 H29 122.3 . .
C62 C30 C58 121.9(6) . .
C62 C30 H30 119.1 . .
C58 C30 H30 119.1 . .
C34 C31 C8 113.0(5) . .
C34 C31 H31A 109.0 . .
C8 C31 H31A 109.0 . .
C34 C31 H31B 109.0 . .
C8 C31 H31B 109.0 . .
H31A C31 H31B 107.8 . .
C63 C32 C57 118.7(6) . .
C63 C32 C61 122.0(6) . .
C57 C32 C61 118.9(6) . .
O4 C33 C21 113.6(5) . .
O4 C33 C25 105.6(5) . .
C21 C33 C25 112.9(5) . .
O4 C33 C16 112.1(5) . .
C21 C33 C16 101.9(5) . .
C25 C33 C16 111.0(5) . .
C41 C34 C23 117.9(6) . .
C41 C34 C31 120.7(6) . .
C23 C34 C31 121.2(6) . .
C12 C35 C62 118.0(6) . .
C12 C35 H35 121.0 . .
C62 C35 H35 121.0 . .
C47 C36 C63 122.2(6) . .
C47 C36 H36 118.9 . .
C63 C36 H36 118.9 . .
C74 C37 C71 124.4(8) . .
C74 C37 C77 112.3(8) . .
C71 C37 C77 123.3(8) . .
C49 C38 C66 119.2(7) . .
C49 C38 H38 120.4 . .
C66 C38 H38 120.4 . .
C11 C39 C61 118.4(6) . .
C11 C39 C28 118.8(6) . .
C61 C39 C28 122.7(6) . .
C23 C40 C13 121.8(6) . .
C23 C40 H40 119.1 . .
C13 C40 H40 119.1 . .
C60 C41 C34 122.0(6) . .
C60 C41 H41 119.0 . .
C34 C41 H41 119.0 . .
C55 C42 C26 121.4(7) . .
C55 C42 H42 119.3 . .
C26 C42 H42 119.3 . .
C59 C43 C14 118.8(6) . .
C59 C43 H43 120.6 . .
C14 C43 H43 120.6 . .
C45 C44 C48 121.0(6) . .
C45 C44 H44 119.5 . .
C48 C44 H44 119.5 . .
C44 C45 C64 119.6(6) . .
C44 C45 H45 120.2 . .
C64 C45 H45 120.2 . .
C19 C46 C52 121.3(6) . .
C19 C46 H46 119.4 . .
C52 C46 H46 119.4 . .
C36 C47 C53 116.9(6) . .
C36 C47 C25 120.0(6) . .
C53 C47 C25 123.1(6) . .
C44 C48 C9 119.5(6) . .
C44 C48 C55 121.1(6) . .
C9 C48 C55 119.5(6) . .
C38 C49 C11 121.6(7) . .
C38 C49 H49 119.2 . .
C11 C49 H49 119.2 . .
C70 C50 C56 119.9(7) . .
C70 C50 H50 120.0 . .
C56 C50 H50 120.0 . .
C68 C51 C20 118.0(6) . .
C68 C51 C24 122.5(6) . .
C20 C51 C24 119.5(7) . .
C3 C52 C46 119.0(6) . .
C3 C52 H52 120.5 . .
C46 C52 H52 120.5 . .
C57 C53 C47 121.9(6) . .
C57 C53 H53 119.0 . .
C47 C53 H53 119.0 . .
C69 C54 C78 130.8(9) . .
C69 C54 H54 114.6 . .
C78 C54 H54 114.6 . .
C42 C55 C48 120.6(6) . .
C42 C55 H55 119.7 . .
C48 C55 H55 119.7 . .
C61 C56 C50 122.7(7) . .
C61 C56 H56 118.7 . .
C50 C56 H56 118.7 . .
C53 C57 C32 120.3(6) . .
C53 C57 H57 119.9 . .
C32 C57 H57 119.9 . .
C18 C58 C30 117.8(6) . .
C18 C58 H58 121.1 . .
C30 C58 H58 121.1 . .
C65 C59 C43 121.0(6) . .
C65 C59 H59 119.5 . .
C43 C59 H59 119.5 . .
C41 C60 C13 120.4(6) . .
C41 C60 H60 119.8 . .
C13 C60 H60 119.8 . .
C56 C61 C39 118.6(7) . .
C56 C61 C32 119.1(7) . .
C39 C61 C32 122.3(6) . .
C30 C62 C35 120.9(6) . .
C30 C62 H62 119.5 . .
C35 C62 H62 119.5 . .
C36 C63 C32 119.8(6) . .
C36 C63 H63 120.1 . .
C32 C63 H63 120.1 . .
C22 C64 C45 122.1(7) . .
C22 C64 H64 118.9 . .
C45 C64 H64 118.9 . .
C59 C65 C6 120.6(6) . .
C59 C65 H65 119.7 . .
C6 C65 H65 119.7 . .
C28 C66 C38 121.5(7) . .
C28 C66 H66 119.2 . .
C38 C66 H66 119.2 . .
C75 C67 C20 120.9(9) . .
C75 C67 H67 119.5 . .
C20 C67 H67 119.5 . .
C51 C68 C72 119.3(7) . .
C51 C68 H68 120.3 . .
C72 C68 H68 120.3 . .
C77 C69 C54 116.6(9) . .
C77 C69 C75 117.5(8) . .
C54 C69 C75 125.6(8) . .
C50 C70 C11 120.0(7) . .
C50 C70 H70 120.0 . .
C11 C70 H70 120.0 . .
C37 C71 C78 113.7(8) . .
C37 C71 H71 123.2 . .
C78 C71 H71 123.2 . .
C68 C72 C75 120.5(8) . .
C68 C72 H72 119.8 . .
C75 C72 H72 119.8 . .
C76 C73 C29 129.9(10) . .
C76 C73 H73 115.1 . .
C29 C73 H73 115.1 . .
C76 C74 C37 128.6(9) . .
C76 C74 H74 115.7 . .
C37 C74 H74 115.7 . .
C67 C75 C72 118.8(8) . .
C67 C75 C69 117.2(8) . .
C72 C75 C69 123.6(8) . .
C73 C76 C74 117.8(10) . .
C73 C76 H76 121.1 . .
C74 C76 H76 121.1 . .
C69 C77 C37 121.2(9) . .
C69 C77 C29 123.3(8) . .
C37 C77 C29 115.5(8) . .
C54 C78 C71 114.0(8) . .
C54 C78 H78 123.0 . .
C71 C78 H78 123.0 . .
C101 C101 Cl1 65.8(13) 2_655 .
C101 C101 Cl1 60.6(10) 2_655 2_655
Cl1 C101 Cl1 126.0(10) . 2_655
C101 Cl1 C101 53.6(10) . 2_655
Cl3 C102 Cl3 179.995(1) . 7_565
Cl3 C102 Cl2 40.9(3) . .
Cl3 C102 Cl2 139.1(3) 7_565 .
Cl3 C102 Cl2 139.1(3) . 7_565
Cl3 C102 Cl2 41.0(3) 7_565 7_565
Cl2 C102 Cl2 179.997(1) . 7_565
Cl3 Cl2 C102 50.4(4) . .
Cl2 Cl3 C102 88.6(5) . .

loop_
_geom_bond_atom_site_label_1
_geom_bond_atom_site_label_2
_geom_bond_distance
_geom_bond_site_symmetry_2
O2 C8 1.436(7) .
O2 H2 0.8200 .
O3 C5 1.420(7) .
O3 H3 0.8200 .
O4 C33 1.436(7) .
O4 H4 0.8200 .
C1 C7 1.397(9) .
C1 C21 1.434(8) .
C1 C14 1.491(9) .
C2 C21 1.390(9) .
C2 C10 1.413(9) .
C2 C3 1.480(9) .
C3 C52 1.385(9) .
C3 C27 1.414(9) .
C4 C10 1.374(8) .
C4 C7 1.416(9) .
C4 C18 1.483(9) .
C5 C27 1.524(9) .
C5 C10 1.530(9) .
C5 C24 1.550(8) .
C6 C16 1.372(9) .
C6 C65 1.380(9) .
C6 H6 0.9300 .
C7 C8 1.519(9) .
C8 C12 1.512(9) .
C8 C31 1.560(9) .
C9 C15 1.414(9) .
C9 C48 1.416(9) .
C9 C22 1.433(9) .
C11 C49 1.390(10) .
C11 C70 1.417(10) .
C11 C39 1.419(9) .
C12 C35 1.376(9) .
C12 C18 1.397(9) .
C13 C40 1.390(9) .
C13 C60 1.404(9) .
C13 C22 1.491(9) .
C14 C16 1.390(9) .
C14 C43 1.403(9) .
C15 C26 1.375(9) .
C15 H15 0.9300 .
C16 C33 1.534(9) .
C17 C27 1.374(9) .
C17 C19 1.379(9) .
C17 H17 0.9300 .
C18 C58 1.399(9) .
C19 C46 1.364(9) .
C19 H19 0.9300 .
C20 C67 1.377(11) .
C20 C51 1.396(10) .
C20 H20 0.9300 .
C21 C33 1.526(9) .
C22 C64 1.367(9) .
C23 C40 1.384(9) .
C23 C34 1.389(9) .
C23 H23 0.9300 .
C24 C51 1.492(9) .
C24 H24A 0.9700 .
C24 H24B 0.9700 .
C25 C47 1.506(9) .
C25 C33 1.527(9) .
C25 H25A 0.9700 .
C25 H25B 0.9700 .
C26 C42 1.389(9) .
C26 H26 0.9300 .
C28 C66 1.355(10) .
C28 C39 1.432(9) .
C28 H28 0.9300 .
C29 C73 1.320(12) .
C29 C77 1.545(12) .
C29 H29 0.9300 .
C30 C62 1.364(9) .
C30 C58 1.400(9) .
C30 H30 0.9300 .
C31 C34 1.519(9) .
C31 H31A 0.9700 .
C31 H31B 0.9700 .
C32 C63 1.394(9) .
C32 C57 1.399(9) .
C32 C61 1.498(9) .
C34 C41 1.382(9) .
C35 C62 1.378(9) .
C35 H35 0.9300 .
C36 C47 1.390(9) .
C36 C63 1.391(9) .
C36 H36 0.9300 .
C37 C74 1.399(12) .
C37 C71 1.405(12) .
C37 C77 1.481(12) .
C38 C49 1.369(10) .
C38 C66 1.409(10) .
C38 H38 0.9300 .
C39 C61 1.430(10) .
C40 H40 0.9300 .
C41 C60 1.379(9) .
C41 H41 0.9300 .
C42 C55 1.351(10) .
C42 H42 0.9300 .
C43 C59 1.388(9) .
C43 H43 0.9300 .
C44 C45 1.355(10) .
C44 C48 1.412(9) .
C44 H44 0.9300 .
C45 C64 1.411(10) .
C45 H45 0.9300 .
C46 C52 1.401(9) .
C46 H46 0.9300 .
C47 C53 1.398(9) .
C48 C55 1.418(10) .
C49 H49 0.9300 .
C50 C70 1.349(10) .
C50 C56 1.406(10) .
C50 H50 0.9300 .
C51 C68 1.378(10) .
C52 H52 0.9300 .
C53 C57 1.381(9) .
C53 H53 0.9300 .
C54 C69 1.356(12) .
C54 C78 1.383(12) .
C54 H54 0.9300 .
C55 H55 0.9300 .
C56 C61 1.366(9) .
C56 H56 0.9300 .
C57 H57 0.9300 .
C58 H58 0.9300 .
C59 C65 1.373(9) .
C59 H59 0.9300 .
C60 H60 0.9300 .
C62 H62 0.9300 .
C63 H63 0.9300 .
C64 H64 0.9300 .
C65 H65 0.9300 .
C66 H66 0.9300 .
C67 C75 1.321(11) .
C67 H67 0.9300 .
C68 C72 1.402(11) .
C68 H68 0.9300 .
C69 C77 1.319(12) .
C69 C75 1.548(12) .
C70 H70 0.9300 .
C71 C78 1.567(12) .
C71 H71 0.9300 .
C72 C75 1.431(12) .
C72 H72 0.9300 .
C73 C76 1.211(11) .
C73 H73 0.9300 .
C74 C76 1.314(12) .
C74 H74 0.9300 .
C76 H76 0.9300 .
C78 H78 0.9300 .
C101 C101 1.45(3) 2_655
C101 Cl1 1.568(17) .
C101 Cl1 1.642(15) 2_655
Cl1 C101 1.642(15) 2_655
C102 Cl3 1.326(6) .
C102 Cl3 1.326(6) 7_565
C102 Cl2 1.719(5) .
C102 Cl2 1.719(5) 7_565
Cl2 Cl3 1.127(7) .
